data_1561210
loop_
_publ_author_name
'Liu, Kang'
'Sun, Yayong'
'Deng, Liming'
'Cao, Fan'
'Han, Jishu'
'Wang, Lei'

_publ_section_title
;
 Cu(II) coordination polymers constructed by tetrafluoroterephthalic acid
 and varied imidazole-containing ligands: Syntheses, structures and
 properties
;
_journal_name_full 'Journal of Solid State Chemistry'
_journal_page_first 24
_journal_page_last 31
_journal_paper_doi 10.1016/j.jssc.2017.10.002
_journal_volume 258
_journal_year 2018
_chemical_formula_moiety 'C32 H37 Cu N8 O, C8 F4 O4, 2(H2 O)'
_chemical_formula_sum 'C40 H41 Cu F4 N8 O7'
_chemical_formula_weight 885.36
_space_group_IT_number 52
_space_group_name_Hall '-P 2a 2bc'
_space_group_name_H-M_alt 'P n n a'
_symmetry_cell_setting orthorhombic
_symmetry_space_group_name_Hall '-P 2a 2bc'
_symmetry_space_group_name_H-M 'P n n a'
_atom_sites_solution_hydrogens geom
_atom_sites_solution_primary direct
_atom_sites_solution_secondary difmap
_cell_angle_alpha 90.00
_cell_angle_beta 90.00
_cell_angle_gamma 90.00
_cell_formula_units_Z 4
_cell_length_a 10.7421(7)
_cell_length_b 21.7013(15)
_cell_length_c 17.7109(12)
_cell_measurement_reflns_used 3640
_cell_measurement_temperature 293(2)
_cell_measurement_theta_max 25.00
_cell_measurement_theta_min 1.48
_cell_volume 4128.7(5)
_computing_cell_refinement 'Siemens Smart'
_computing_data_collection 'Siemens Smart'
_computing_data_reduction 'Siemens Smart'
_computing_molecular_graphics SHELXP-97
_computing_publication_material SHELXTL
_computing_structure_refinement 'SHELXL-97 (Sheldrick, 1997)'
_computing_structure_solution 'SHELXS-97 (Sheldrick, 1990)'
_diffrn_ambient_temperature 293(2)
_diffrn_detector_area_resol_mean 9.00cm
_diffrn_measured_fraction_theta_full 0.999
_diffrn_measured_fraction_theta_max 0.999
_diffrn_measurement_device_type 'CCD area detector'
_diffrn_measurement_method 'phi and omega scans'
_diffrn_radiation_monochromator graphite
_diffrn_radiation_source 'fine-focus sealed tube'
_diffrn_radiation_type MoK\a
_diffrn_radiation_wavelength 0.71073
_diffrn_reflns_av_R_equivalents 0.1275
_diffrn_reflns_av_sigmaI/netI 0.0624
_diffrn_reflns_limit_h_max 12
_diffrn_reflns_limit_h_min -10
_diffrn_reflns_limit_k_max 25
_diffrn_reflns_limit_k_min -23
_diffrn_reflns_limit_l_max 21
_diffrn_reflns_limit_l_min -20
_diffrn_reflns_number 20269
_diffrn_reflns_theta_full 25.00
_diffrn_reflns_theta_max 25.00
_diffrn_reflns_theta_min 1.48
_diffrn_standards_decay_% none
_diffrn_standards_interval_count none
_diffrn_standards_interval_time none
_diffrn_standards_number none
_exptl_absorpt_coefficient_mu 0.606
_exptl_absorpt_correction_T_max 0.877
_exptl_absorpt_correction_T_min 0.851
_exptl_absorpt_correction_type empirical
_exptl_absorpt_process_details SADABS
_exptl_crystal_colour blue
_exptl_crystal_density_diffrn 1.424
_exptl_crystal_density_method 'not measured'
_exptl_crystal_description block
_exptl_crystal_F_000 1832
_exptl_crystal_size_max 0.27
_exptl_crystal_size_mid 0.25
_exptl_crystal_size_min 0.22
_refine_diff_density_max 0.864
_refine_diff_density_min -0.404
_refine_diff_density_rms 0.069
_refine_ls_extinction_method none
_refine_ls_goodness_of_fit_ref 1.076
_refine_ls_hydrogen_treatment mixed
_refine_ls_matrix_type full
_refine_ls_number_parameters 281
_refine_ls_number_reflns 3640
_refine_ls_number_restraints 2
_refine_ls_restrained_S_all 1.076
_refine_ls_R_factor_all 0.0609
_refine_ls_R_factor_gt 0.0494
_refine_ls_shift/su_max 0.000
_refine_ls_shift/su_mean 0.000
_refine_ls_structure_factor_coef Fsqd
_refine_ls_weighting_details 'calc w=1/[\s^2^(Fo^2^)+(0.0763P)^2^+2.2387P] where P=(Fo^2^+2Fc^2^)/3'
_refine_ls_weighting_scheme calc
_refine_ls_wR_factor_gt 0.1486
_refine_ls_wR_factor_ref 0.1578
_reflns_number_gt 2852
_reflns_number_total 3640
_reflns_threshold_expression >2sigma(I)
_cod_data_source_file JSSC-2018-258-24.cif
_cod_data_source_block xiao1
_cod_depositor_comments
;
The following automatic conversions were performed:

data item '_symmetry_cell_setting' value 'Orthorhombic' was changed
to 'orthorhombic' in accordance with the built-in table derived from
the CIF Core dictionary named 'cif_core.dic' version 2.4.5 last
updated on 2014-11-21.

data item '_exptl_crystal_density_meas' value 'none' was changed to
'?' -- the value is perceived as not measured.

Automatic conversion script
Id: cif_fix_values 8369 2020-08-20 11:38:08Z andrius 
;
_cod_original_sg_symbol_Hall -P2a2bc
_cod_original_sg_symbol_H-M Pnna
_cod_database_code 1561210

loop_
_symmetry_equiv_pos_as_xyz
'x, y, z'
'-x+1/2, -y, z'
'x, -y+1/2, -z+1/2'
'-x+1/2, y+1/2, -z+1/2'
'-x, -y, -z'
'x-1/2, y, -z'
'-x, y-1/2, z-1/2'
'x-1/2, -y-1/2, z-1/2'

loop_
_atom_site_label
_atom_site_type_symbol
_atom_site_fract_x
_atom_site_fract_y
_atom_site_fract_z
_atom_site_U_iso_or_equiv
_atom_site_adp_type
_atom_site_occupancy
_atom_site_symmetry_multiplicity
_atom_site_calc_flag
_atom_site_refinement_flags
_atom_site_disorder_assembly
_atom_site_disorder_group
Cu1 Cu 0.22487(4) 0.2500 0.2500 0.0297(2) Uani 1 2 d S . .
O3 O 0.0241(3) 0.2500 0.2500 0.0467(8) Uani 1 2 d S . .
H3 H -0.0039 0.2141 0.2628 0.070 Uiso 0.50 1 d PR . .
N1 N 0.2614(2) 0.18654(11) 0.17121(13) 0.0382(6) Uani 1 1 d . . .
N2 N 0.3380(4) 0.13940(14) 0.07282(16) 0.0682(9) Uani 1 1 d . . .
N3 N 0.2314(2) 0.18203(10) 0.32945(13) 0.0355(5) Uani 1 1 d . . .
N4 N 0.2096(2) 0.12745(11) 0.43327(13) 0.0414(6) Uani 1 1 d . . .
C7 C 0.0797(3) 0.00800(14) 0.55919(16) 0.0458(7) Uani 1 1 d . . .
H7 H 0.1334 0.0134 0.5999 0.055 Uiso 1 1 calc R . .
C1 C 0.1733(2) 0.17877(12) 0.39554(15) 0.0350(6) Uani 1 1 d . . .
C8 C -0.0010(3) 0.04258(14) 0.44166(16) 0.0452(7) Uani 1 1 d . . .
H8 H -0.0032 0.0710 0.4023 0.054 Uiso 1 1 calc R . .
C2 C 0.3062(3) 0.13021(14) 0.32534(18) 0.0489(8) Uani 1 1 d . . .
H2 H 0.3572 0.1200 0.2848 0.059 Uiso 1 1 calc R . .
C6 C 0.0807(3) 0.05076(13) 0.50112(15) 0.0412(7) Uani 1 1 d . . .
C9 C 0.3516(3) 0.18598(15) 0.12122(17) 0.0513(8) Uani 1 1 d . . .
C5 C 0.1655(3) 0.10618(14) 0.50688(17) 0.0509(8) Uani 1 1 d . . .
H5A H 0.1211 0.1395 0.5316 0.061 Uiso 1 1 calc R . .
H5B H 0.2367 0.0957 0.5381 0.061 Uiso 1 1 calc R . .
C4 C 0.0841(3) 0.22346(15) 0.42770(17) 0.0504(8) Uani 1 1 d . . .
H4A H 0.1217 0.2442 0.4698 0.076 Uiso 1 1 calc R . .
H4B H 0.0108 0.2021 0.4443 0.076 Uiso 1 1 calc R . .
H4C H 0.0618 0.2531 0.3899 0.076 Uiso 1 1 calc R . .
C3 C 0.2939(3) 0.09694(15) 0.38854(19) 0.0536(9) Uani 1 1 d . . .
H3A H 0.3345 0.0603 0.3999 0.064 Uiso 1 1 calc R . .
C10 C 0.1846(3) 0.13720(15) 0.1540(2) 0.0608(9) Uani 1 1 d . . .
H10 H 0.1130 0.1256 0.1798 0.073 Uiso 1 1 calc R . .
C14 C 0.4556(4) 0.06000(18) 0.00395(19) 0.0769(13) Uani 1 1 d . . .
C15 C 0.4250(5) 0.0229(2) -0.0549(2) 0.0857(14) Uani 1 1 d . . .
H15 H 0.3741 0.0380 -0.0931 0.103 Uiso 1 1 calc R . .
C13 C 0.4124(6) 0.1258(2) 0.0056(2) 0.121(2) Uani 1 1 d . . .
H13A H 0.4842 0.1528 0.0045 0.146 Uiso 1 1 calc R . .
H13B H 0.3630 0.1340 -0.0391 0.146 Uiso 1 1 calc R . .
C11 C 0.2331(5) 0.10906(19) 0.0925(3) 0.0801(13) Uani 1 1 d . . .
H11 H 0.2001 0.0748 0.0681 0.096 Uiso 1 1 calc R . .
C16 C 0.5318(6) 0.0369(2) 0.0589(2) 0.0969(17) Uani 1 1 d . . .
H16 H 0.5547 0.0617 0.0994 0.116 Uiso 1 1 calc R . .
C12 C 0.4574(4) 0.2295(2) 0.1195(3) 0.0984(16) Uani 1 1 d . . .
H12A H 0.4405 0.2617 0.0838 0.148 Uiso 1 1 calc R . .
H12B H 0.5316 0.2080 0.1049 0.148 Uiso 1 1 calc R . .
H12C H 0.4688 0.2471 0.1688 0.148 Uiso 1 1 calc R . .
F1 F -0.0036(2) 0.02427(13) 0.24746(11) 0.0764(7) Uani 1 1 d . . .
F2 F -0.0814(2) -0.09236(12) 0.24648(12) 0.0793(7) Uani 1 1 d . . .
O1 O -0.1195(4) 0.15002(14) 0.2979(2) 0.1086(12) Uani 1 1 d . . .
O2 O -0.1710(5) 0.15141(16) 0.1790(2) 0.1402(17) Uani 1 1 d . . .
C20 C -0.1667(4) -0.04671(17) 0.24701(16) 0.0499(8) Uani 1 1 d . . .
C18 C -0.2080(3) 0.06105(18) 0.24712(16) 0.0497(9) Uani 1 1 d . . .
C17 C -0.1624(5) 0.1282(2) 0.2418(3) 0.0744(12) Uani 1 1 d . . .
C19 C -0.1274(3) 0.01328(19) 0.24751(15) 0.0497(8) Uani 1 1 d . . .
O4 O -0.2345(4) 0.2412(2) 0.4016(3) 0.1111(14) Uani 1 1 d GD . .
H4D H -0.2257 0.2128 0.3689 0.167 Uiso 1 1 d G . .
H4E H -0.224(7) 0.2734(19) 0.375(3) 0.167 Uiso 1 1 d D . .

loop_
_atom_site_aniso_label
_atom_site_aniso_U_11
_atom_site_aniso_U_22
_atom_site_aniso_U_33
_atom_site_aniso_U_23
_atom_site_aniso_U_13
_atom_site_aniso_U_12
Cu1 0.0371(3) 0.0206(3) 0.0314(3) 0.00112(16) 0.000 0.000
O3 0.0372(15) 0.0344(17) 0.068(2) 0.0090(14) 0.000 0.000
N1 0.0462(13) 0.0301(13) 0.0382(12) -0.0026(11) 0.0063(10) 0.0013(10)
N2 0.111(3) 0.0458(17) 0.0478(16) -0.0014(13) 0.0186(17) 0.0276(18)
N3 0.0418(12) 0.0260(12) 0.0388(12) 0.0044(10) 0.0080(10) 0.0087(10)
N4 0.0519(15) 0.0332(13) 0.0389(13) 0.0106(11) 0.0053(11) 0.0015(11)
C7 0.0568(18) 0.0453(18) 0.0353(15) 0.0102(13) -0.0008(14) -0.0011(15)
C1 0.0404(14) 0.0273(13) 0.0373(14) 0.0036(11) 0.0046(12) -0.0007(11)
C8 0.0619(19) 0.0388(16) 0.0348(15) 0.0136(12) 0.0032(14) 0.0025(14)
C2 0.0549(18) 0.0388(16) 0.0529(18) 0.0102(14) 0.0171(15) 0.0189(14)
C6 0.0542(17) 0.0355(15) 0.0338(14) 0.0059(12) 0.0078(13) 0.0024(13)
C9 0.064(2) 0.0439(18) 0.0463(17) 0.0091(15) 0.0172(15) 0.0173(15)
C5 0.072(2) 0.0427(17) 0.0382(16) 0.0098(14) 0.0013(15) -0.0071(16)
C4 0.0580(19) 0.0484(18) 0.0447(17) -0.0006(14) 0.0142(15) 0.0153(16)
C3 0.062(2) 0.0353(17) 0.064(2) 0.0137(16) 0.0087(17) 0.0162(14)
C10 0.058(2) 0.0359(17) 0.088(3) -0.0203(17) 0.0046(19) -0.0022(15)
C14 0.128(4) 0.064(2) 0.0386(18) 0.0030(17) 0.030(2) 0.046(2)
C15 0.130(4) 0.081(3) 0.046(2) -0.001(2) 0.001(2) 0.048(3)
C13 0.230(6) 0.072(3) 0.062(2) 0.014(2) 0.068(3) 0.077(4)
C11 0.112(4) 0.045(2) 0.083(3) -0.033(2) -0.024(3) 0.022(2)
C16 0.176(5) 0.068(3) 0.046(2) -0.0120(19) -0.007(3) 0.038(3)
C12 0.076(3) 0.081(3) 0.138(4) 0.009(3) 0.063(3) -0.002(2)
F1 0.0546(12) 0.0763(16) 0.0982(17) 0.0058(11) -0.0093(10) -0.0217(12)
F2 0.0755(15) 0.0582(15) 0.1041(18) 0.0122(11) -0.0176(12) 0.0104(12)
O1 0.137(3) 0.0531(18) 0.136(3) -0.015(2) -0.042(2) -0.0241(18)
O2 0.241(5) 0.058(2) 0.122(3) 0.020(2) 0.047(3) -0.036(3)
C20 0.064(2) 0.0404(19) 0.0458(17) 0.0056(13) -0.0075(14) -0.0038(17)
C18 0.063(2) 0.041(2) 0.0442(18) -0.0016(13) 0.0024(14) -0.0160(17)
C17 0.088(3) 0.043(2) 0.092(3) -0.005(2) 0.000(2) -0.014(2)
C19 0.0505(18) 0.050(2) 0.0487(19) 0.0043(13) -0.0061(14) -0.0164(16)
O4 0.089(2) 0.132(4) 0.111(3) 0.015(2) 0.035(2) 0.008(2)

loop_
_atom_type_symbol
_atom_type_description
_atom_type_scat_dispersion_real
_atom_type_scat_dispersion_imag
_atom_type_scat_source
C C 0.0030 0.0020 'International Tables Vol C Tables 4.2.6.8 and 6.1.1.4'
H H 0.0000 0.0000 'International Tables Vol C Tables 4.2.6.8 and 6.1.1.4'
Cu Cu 0.3200 1.2650 'International Tables Vol C Tables 4.2.6.8 and 6.1.1.4'
F F 0.0170 0.0100 'International Tables Vol C Tables 4.2.6.8 and 6.1.1.4'
N N 0.0060 0.0030 'International Tables Vol C Tables 4.2.6.8 and 6.1.1.4'
O O 0.0110 0.0060 'International Tables Vol C Tables 4.2.6.8 and 6.1.1.4'

loop_
_geom_angle_atom_site_label_1
_geom_angle_atom_site_label_2
_geom_angle_atom_site_label_3
_geom_angle
_geom_angle_site_symmetry_1
_geom_angle_site_symmetry_3
N1 Cu1 N1 157.35(14) 3 .
N1 Cu1 N3 88.66(11) 3 3
N1 Cu1 N3 90.57(11) . 3
N1 Cu1 N3 90.57(11) 3 .
N1 Cu1 N3 88.66(11) . .
N3 Cu1 N3 176.09(13) 3 .
N1 Cu1 O3 101.32(7) 3 .
N1 Cu1 O3 101.32(7) . .
N3 Cu1 O3 91.96(6) 3 .
N3 Cu1 O3 91.96(6) . .
Cu1 O3 H3 110.3 . .
C9 N1 C10 106.5(3) . .
C9 N1 Cu1 128.5(2) . .
C10 N1 Cu1 124.7(2) . .
C9 N2 C11 107.1(3) . .
C9 N2 C13 128.1(4) . .
C11 N2 C13 124.5(4) . .
C1 N3 C2 106.0(2) . .
C1 N3 Cu1 129.09(18) . .
C2 N3 Cu1 124.83(18) . .
C1 N4 C3 107.5(2) . .
C1 N4 C5 127.3(3) . .
C3 N4 C5 125.2(3) . .
C6 C7 C8 121.8(3) . 5_556
C6 C7 H7 119.1 . .
C8 C7 H7 119.1 5_556 .
N3 C1 N4 110.1(2) . .
N3 C1 C4 127.5(2) . .
N4 C1 C4 122.4(2) . .
C6 C8 C7 119.8(3) . 5_556
C6 C8 H8 120.1 . .
C7 C8 H8 120.1 5_556 .
C3 C2 N3 109.7(3) . .
C3 C2 H2 125.2 . .
N3 C2 H2 125.2 . .
C8 C6 C7 118.4(3) . .
C8 C6 C5 122.4(2) . .
C7 C6 C5 119.1(3) . .
N1 C9 N2 111.1(3) . .
N1 C9 C12 125.1(3) . .
N2 C9 C12 123.7(3) . .
N4 C5 C6 112.7(2) . .
N4 C5 H5A 109.0 . .
C6 C5 H5A 109.0 . .
N4 C5 H5B 109.0 . .
C6 C5 H5B 109.0 . .
H5A C5 H5B 107.8 . .
C1 C4 H4A 109.5 . .
C1 C4 H4B 109.5 . .
H4A C4 H4B 109.5 . .
C1 C4 H4C 109.5 . .
H4A C4 H4C 109.5 . .
H4B C4 H4C 109.5 . .
C2 C3 N4 106.7(3) . .
C2 C3 H3A 126.6 . .
N4 C3 H3A 126.6 . .
C11 C10 N1 107.2(4) . .
C11 C10 H10 126.4 . .
N1 C10 H10 126.4 . .
C15 C14 C16 118.3(4) . .
C15 C14 C13 120.3(4) . .
C16 C14 C13 121.3(4) . .
C14 C15 C16 121.1(4) . 5_655
C14 C15 H15 119.5 . .
C16 C15 H15 119.5 5_655 .
N2 C13 C14 112.2(3) . .
N2 C13 H13A 109.2 . .
C14 C13 H13A 109.2 . .
N2 C13 H13B 109.2 . .
C14 C13 H13B 109.2 . .
H13A C13 H13B 107.9 . .
N2 C11 C10 108.0(3) . .
N2 C11 H11 126.0 . .
C10 C11 H11 126.0 . .
C14 C16 C15 120.6(4) . 5_655
C14 C16 H16 119.7 . .
C15 C16 H16 119.7 5_655 .
C9 C12 H12A 109.5 . .
C9 C12 H12B 109.5 . .
H12A C12 H12B 109.5 . .
C9 C12 H12C 109.5 . .
H12A C12 H12C 109.5 . .
H12B C12 H12C 109.5 . .
F2 C20 C19 119.3(3) . .
F2 C20 C18 119.7(3) . 2_455
C19 C20 C18 121.0(4) . 2_455
C19 C18 C20 116.8(3) . 2_455
C19 C18 C17 121.5(3) . .
C20 C18 C17 121.5(4) 2_455 .
O1 C17 O2 128.5(5) . .
O1 C17 C18 116.5(4) . .
O2 C17 C18 114.9(4) . .
C18 C19 F1 119.7(3) . .
C18 C19 C20 122.2(3) . .
F1 C19 C20 118.1(4) . .
H4D O4 H4E 101.7 . .

loop_
_geom_bond_atom_site_label_1
_geom_bond_atom_site_label_2
_geom_bond_distance
_geom_bond_site_symmetry_2
Cu1 N1 2.000(2) 3
Cu1 N1 2.000(2) .
Cu1 N3 2.040(2) 3
Cu1 N3 2.040(2) .
Cu1 O3 2.157(3) .
O3 H3 0.8643 .
N1 C9 1.312(4) .
N1 C10 1.386(4) .
N2 C9 1.333(4) .
N2 C11 1.351(6) .
N2 C13 1.464(5) .
N3 C1 1.328(3) .
N3 C2 1.384(4) .
N4 C1 1.356(3) .
N4 C3 1.373(4) .
N4 C5 1.462(4) .
C7 C6 1.385(4) .
C7 C8 1.386(4) 5_556
C7 H7 0.9300 .
C1 C4 1.478(4) .
C8 C6 1.383(4) .
C8 C7 1.386(4) 5_556
C8 H8 0.9300 .
C2 C3 1.338(4) .
C2 H2 0.9300 .
C6 C5 1.512(4) .
C9 C12 1.478(6) .
C5 H5A 0.9700 .
C5 H5B 0.9700 .
C4 H4A 0.9600 .
C4 H4B 0.9600 .
C4 H4C 0.9600 .
C3 H3A 0.9300 .
C10 C11 1.352(5) .
C10 H10 0.9300 .
C14 C15 1.357(6) .
C14 C16 1.367(6) .
C14 C13 1.501(5) .
C15 C16 1.380(6) 5_655
C15 H15 0.9300 .
C13 H13A 0.9700 .
C13 H13B 0.9700 .
C11 H11 0.9300 .
C16 C15 1.380(6) 5_655
C16 H16 0.9300 .
C12 H12A 0.9600 .
C12 H12B 0.9600 .
C12 H12C 0.9600 .
F1 C19 1.352(4) .
F2 C20 1.349(4) .
O1 C17 1.193(5) .
O2 C17 1.224(5) .
C20 C19 1.368(5) .
C20 C18 1.382(5) 2_455
C18 C19 1.350(6) .
C18 C20 1.382(5) 2_455
C18 C17 1.541(6) .
O4 H4D 0.8500 .
O4 H4E 0.8500(11) .

loop_
_geom_hbond_atom_site_label_D
_geom_hbond_atom_site_label_H
_geom_hbond_atom_site_label_A
_geom_hbond_distance_DH
_geom_hbond_distance_HA
_geom_hbond_distance_DA
_geom_hbond_angle_DHA
_geom_hbond_site_symmetry_A
O3 H3 O1 0.86 1.97 2.794(4) 160.0 .
O4 H4D O1 0.85 2.18 2.968(6) 154.8 .
O4 H4E O2 0.8500(11) 1.974(14) 2.816(6) 171(7) 3
